data_4125287
loop_
_publ_author_name
'Planas, Oriol'
'Whiteoak, Christopher J.'
'Martin-Diaconescu, Vlad'
'Gamba, Ilaria'
'Luis, Josep M.'
'Parella, Teodor'
'Company, Anna'
'Ribas, Xavi'

_publ_section_title
;
 Isolation of Key Organometallic Aryl-Co(III) Intermediates in
 Cobalt-Catalyzed C(sp(2))-H Functionalizations and New Insights into
 Alkyne Annulation Reaction Mechanisms.
;
_journal_issue 43
_journal_name_full 'Journal of the American Chemical Society'
_journal_page_first 14388
_journal_page_last 14397
_journal_paper_doi 10.1021/jacs.6b08593
_journal_volume 138
_journal_year 2016
_chemical_formula_moiety 'C28 H20 Co N5 O5, 2(C2 H3 N)'
_chemical_formula_sum 'C32 H26 Co N7 O5'
_chemical_formula_weight 647.53
_chemical_name_systematic
;
 ?
;
_space_group_crystal_system monoclinic
_space_group_IT_number 14
_space_group_name_Hall '-P 2yn'
_space_group_name_H-M_alt 'P 1 21/n 1'
_symmetry_space_group_name_Hall '-P 2yn'
_symmetry_space_group_name_H-M 'P 1 21/n 1'
_atom_sites_solution_hydrogens geom
_audit_creation_method SHELXL-2013
_cell_angle_alpha 90
_cell_angle_beta 96.496(4)
_cell_angle_gamma 90
_cell_formula_units_Z 4
_cell_length_a 12.740(2)
_cell_length_b 15.430(3)
_cell_length_c 14.863(3)
_cell_measurement_reflns_used 5102
_cell_measurement_temperature 100(2)
_cell_measurement_theta_max 25.33
_cell_measurement_theta_min 2.23
_cell_volume 2903.0(9)
_computing_cell_refinement 'Bruker SMART'
_computing_data_collection 'Bruker SMART'
_computing_data_reduction 'Bruker SAINT'
_computing_molecular_graphics 'Bruker SHELXTL'
_computing_publication_material 'Bruker SHELXTL'
_computing_structure_refinement 'SHELXL-2013 (Sheldrick, 2013)'
_computing_structure_solution 'Bruker SHELXTL'
_diffrn_ambient_temperature 100(2)
_diffrn_measured_fraction_theta_full 0.999
_diffrn_measured_fraction_theta_max 0.996
_diffrn_measurement_device_type 'CCD area detector'
_diffrn_measurement_method 'phi and omega scans'
_diffrn_radiation_monochromator graphite
_diffrn_radiation_source 'sealed tube'
_diffrn_radiation_type MoK\a
_diffrn_radiation_wavelength 0.71073
_diffrn_reflns_av_R_equivalents 0.0726
_diffrn_reflns_av_unetI/netI 0.0560
_diffrn_reflns_Laue_measured_fraction_full 0.999
_diffrn_reflns_Laue_measured_fraction_max 0.996
_diffrn_reflns_limit_h_max 16
_diffrn_reflns_limit_h_min -16
_diffrn_reflns_limit_k_max 20
_diffrn_reflns_limit_k_min -20
_diffrn_reflns_limit_l_max 19
_diffrn_reflns_limit_l_min -19
_diffrn_reflns_number 45267
_diffrn_reflns_point_group_measured_fraction_full 0.999
_diffrn_reflns_point_group_measured_fraction_max 0.996
_diffrn_reflns_theta_full 25.242
_diffrn_reflns_theta_max 28.295
_diffrn_reflns_theta_min 2.081
_exptl_absorpt_coefficient_mu 0.647
_exptl_absorpt_correction_T_max 1.0
_exptl_absorpt_correction_T_min 0.848565
_exptl_absorpt_correction_type empirical
_exptl_absorpt_process_details 'SADABS v2.10 BRUKER  2001'
_exptl_crystal_colour red
_exptl_crystal_density_diffrn 1.482
_exptl_crystal_description plate
_exptl_crystal_F_000 1336
_exptl_crystal_size_max 0.25
_exptl_crystal_size_mid 0.25
_exptl_crystal_size_min 0.10
_refine_diff_density_max 0.557
_refine_diff_density_min -0.313
_refine_diff_density_rms 0.076
_refine_ls_extinction_method none
_refine_ls_goodness_of_fit_ref 1.035
_refine_ls_hydrogen_treatment constr
_refine_ls_matrix_type full
_refine_ls_number_parameters 409
_refine_ls_number_reflns 7190
_refine_ls_number_restraints 0
_refine_ls_restrained_S_all 1.035
_refine_ls_R_factor_all 0.0765
_refine_ls_R_factor_gt 0.0466
_refine_ls_shift/su_max 0.001
_refine_ls_shift/su_mean 0.000
_refine_ls_structure_factor_coef Fsqd
_refine_ls_weighting_details 'w=1/[\s^2^(Fo^2^)+(0.0500P)^2^+1.0832P] where P=(Fo^2^+2Fc^2^)/3'
_refine_ls_weighting_scheme calc
_refine_ls_wR_factor_gt 0.0998
_refine_ls_wR_factor_ref 0.1123
_reflns_Friedel_coverage 0.000
_reflns_number_gt 5185
_reflns_number_total 7190
_reflns_threshold_expression 'I > 2\s(I)'
_cod_data_source_file ja6b08593_si_007.cif
_cod_data_source_block CWCo3NO2BPY
_cod_depositor_comments 'Adding full bibliography for 4125287--4125291.cif.'
_cod_original_cell_volume 2903.1(9)
_cod_database_code 4125287
_shelx_space_group_comment
;
The symmetry employed for this shelxl refinement is uniquely defined
by the following loop, which should always be used as a source of
symmetry information in preference to the above space-group names.
They are only intended as comments.
;
_shelxl_version_number 2013-3

loop_
_space_group_symop_operation_xyz
'x, y, z'
'-x+1/2, y+1/2, -z+1/2'
'-x, -y, -z'
'x-1/2, -y-1/2, z-1/2'

loop_
_atom_site_label
_atom_site_type_symbol
_atom_site_fract_x
_atom_site_fract_y
_atom_site_fract_z
_atom_site_U_iso_or_equiv
_atom_site_adp_type
_atom_site_occupancy
_atom_site_site_symmetry_order
_atom_site_calc_flag
_atom_site_refinement_flags_posn
_atom_site_refinement_flags_adp
C1S C 0.8472(2) 0.17749(18) 0.4522(2) 0.0358(6) Uani 1 1 d . .
N1S N 0.8803(2) 0.12858(17) 0.4063(2) 0.0543(7) Uani 1 1 d . .
C2S C 0.8055(2) 0.2414(2) 0.5103(2) 0.0462(8) Uani 1 1 d . .
H2S1 H 0.7433 0.2692 0.4778 0.069 Uiso 1 1 calc R U
H2S2 H 0.8596 0.2854 0.5276 0.069 Uiso 1 1 calc R U
H2S3 H 0.7856 0.2130 0.5649 0.069 Uiso 1 1 calc R U
C1R C 0.0834(2) 0.33945(19) 0.64373(19) 0.0368(7) Uani 1 1 d . .
N1R N 0.0227(2) 0.37496(18) 0.59487(18) 0.0479(7) Uani 1 1 d . .
C2R C 0.1613(2) 0.29353(19) 0.7055(2) 0.0433(7) Uani 1 1 d . .
H2R1 H 0.2096 0.2618 0.6706 0.065 Uiso 1 1 calc R U
H2R2 H 0.1252 0.2526 0.7420 0.065 Uiso 1 1 calc R U
H2R3 H 0.2014 0.3353 0.7455 0.065 Uiso 1 1 calc R U
Co1 Co 0.25993(2) 0.30200(2) 0.36673(2) 0.01778(9) Uani 1 1 d . .
N1 N 0.40197(14) 0.26879(12) 0.39852(13) 0.0205(4) Uani 1 1 d . .
C1 C 0.31792(18) 0.37788(14) 0.28281(15) 0.0197(5) Uani 1 1 d . .
O1 O 0.57567(13) 0.30807(11) 0.38224(12) 0.0316(4) Uani 1 1 d . .
N2 N 0.23345(15) 0.20955(12) 0.45645(12) 0.0204(4) Uani 1 1 d . .
C2 C 0.26573(19) 0.43063(15) 0.21707(16) 0.0241(5) Uani 1 1 d . .
H2A H 0.1907 0.4318 0.2086 0.029 Uiso 1 1 calc R U
O2 O 0.36434(18) -0.04495(16) 0.66916(18) 0.0709(8) Uani 1 1 d . .
O3 O 0.53168(16) -0.02970(12) 0.67609(13) 0.0414(5) Uani 1 1 d . .
N3 N 0.44194(19) -0.00769(14) 0.64671(15) 0.0365(5) Uani 1 1 d . .
C3 C 0.3233(2) 0.48212(15) 0.16328(16) 0.0264(5) Uani 1 1 d . .
H3A H 0.2869 0.5175 0.1176 0.032 Uiso 1 1 calc R U
O4 O 0.27112(12) 0.39718(10) 0.45177(11) 0.0240(4) Uani 1 1 d . .
N4 N 0.23138(15) 0.21834(11) 0.27047(12) 0.0193(4) Uani 1 1 d . .
C4 C 0.4325(2) 0.48272(16) 0.17519(17) 0.0285(5) Uani 1 1 d . .
H4A H 0.4707 0.5193 0.1391 0.034 Uiso 1 1 calc R U
N5 N 0.11269(15) 0.33068(12) 0.33452(12) 0.0199(4) Uani 1 1 d . .
C5 C 0.4860(2) 0.42948(16) 0.24032(17) 0.0276(5) Uani 1 1 d . .
H5A H 0.5610 0.4291 0.2488 0.033 Uiso 1 1 calc R U
C28 C 0.2989(2) 0.48594(17) 0.58135(18) 0.0354(6) Uani 1 1 d . .
H28A H 0.2457 0.5220 0.5463 0.053 Uiso 1 1 calc R U
H28B H 0.3677 0.5151 0.5855 0.053 Uiso 1 1 calc R U
H28C H 0.2787 0.4769 0.6423 0.053 Uiso 1 1 calc R U
O6 O 0.34586(14) 0.33645(12) 0.57959(12) 0.0338(4) Uani 1 1 d . .
C6 C 0.42876(18) 0.37651(15) 0.29330(16) 0.0228(5) Uani 1 1 d . .
C7 C 0.47955(18) 0.31592(15) 0.36257(16) 0.0237(5) Uani 1 1 d . .
C8 C 0.41958(18) 0.20309(14) 0.46004(15) 0.0219(5) Uani 1 1 d . .
C9 C 0.51574(19) 0.16686(16) 0.49360(16) 0.0256(5) Uani 1 1 d . .
H9A H 0.5797 0.1891 0.4756 0.031 Uiso 1 1 calc R U
C10 C 0.5177(2) 0.09761(17) 0.55396(17) 0.0300(6) Uani 1 1 d . .
H10A H 0.5840 0.0728 0.5760 0.036 Uiso 1 1 calc R U
C11 C 0.4276(2) 0.06377(15) 0.58290(16) 0.0270(5) Uani 1 1 d . .
C12 C 0.32563(19) 0.09832(15) 0.55214(15) 0.0224(5) Uani 1 1 d . .
C13 C 0.22645(19) 0.07147(15) 0.57656(15) 0.0254(5) Uani 1 1 d . .
H13A H 0.2224 0.0248 0.6177 0.030 Uiso 1 1 calc R U
C14 C 0.1364(2) 0.11305(15) 0.54069(16) 0.0255(5) Uani 1 1 d . .
H14A H 0.0697 0.0947 0.5564 0.031 Uiso 1 1 calc R U
C15 C 0.14238(18) 0.18235(14) 0.48107(15) 0.0224(5) Uani 1 1 d . .
H15A H 0.0791 0.2109 0.4574 0.027 Uiso 1 1 calc R U
C16 C 0.32501(18) 0.16873(14) 0.49060(15) 0.0200(5) Uani 1 1 d . .
C17 C 0.30144(19) 0.16459(15) 0.23881(16) 0.0242(5) Uani 1 1 d . .
H17A H 0.3733 0.1676 0.2638 0.029 Uiso 1 1 calc R U
C18 C 0.2726(2) 0.10516(15) 0.17127(17) 0.0281(5) Uani 1 1 d . .
H18A H 0.3240 0.0677 0.1505 0.034 Uiso 1 1 calc R U
C19 C 0.1679(2) 0.10049(16) 0.13377(17) 0.0289(6) Uani 1 1 d . .
H19A H 0.1465 0.0595 0.0876 0.035 Uiso 1 1 calc R U
C20 C 0.09528(19) 0.15654(15) 0.16479(16) 0.0262(5) Uani 1 1 d . .
H20A H 0.0233 0.1550 0.1398 0.031 Uiso 1 1 calc R U
C21 C 0.12890(18) 0.21480(14) 0.23276(15) 0.0209(5) Uani 1 1 d . .
C22 C 0.06025(18) 0.27798(14) 0.27139(15) 0.0206(5) Uani 1 1 d . .
C23 C -0.04809(19) 0.28457(16) 0.24726(16) 0.0268(5) Uani 1 1 d . .
H23A H -0.0834 0.2468 0.2033 0.032 Uiso 1 1 calc R U
C24 C -0.1034(2) 0.34767(17) 0.28891(17) 0.0302(6) Uani 1 1 d . .
H24A H -0.1777 0.3532 0.2743 0.036 Uiso 1 1 calc R U
C25 C -0.04977(19) 0.40213(16) 0.35158(17) 0.0284(5) Uani 1 1 d . .
H25A H -0.0864 0.4463 0.3797 0.034 Uiso 1 1 calc R U
C26 C 0.05772(18) 0.39185(15) 0.37310(16) 0.0238(5) Uani 1 1 d . .
H26A H 0.0941 0.4294 0.4167 0.029 Uiso 1 1 calc R U
C27 C 0.30633(18) 0.39803(16) 0.53419(18) 0.0273(5) Uani 1 1 d . .

loop_
_atom_site_aniso_label
_atom_site_aniso_U_11
_atom_site_aniso_U_22
_atom_site_aniso_U_33
_atom_site_aniso_U_23
_atom_site_aniso_U_13
_atom_site_aniso_U_12
C1S 0.0276(14) 0.0301(14) 0.0489(18) -0.0008(13) 0.0002(12) -0.0054(11)
N1S 0.0484(16) 0.0384(15) 0.078(2) -0.0103(14) 0.0145(15) -0.0041(13)
C2S 0.0350(16) 0.0475(18) 0.056(2) -0.0140(16) 0.0049(14) -0.0066(14)
C1R 0.0406(16) 0.0368(15) 0.0362(16) -0.0120(13) 0.0179(13) -0.0097(13)
N1R 0.0429(15) 0.0569(17) 0.0437(15) -0.0105(13) 0.0047(12) -0.0029(13)
C2R 0.0566(19) 0.0349(16) 0.0398(16) -0.0033(13) 0.0123(14) 0.0033(14)
Co1 0.01942(15) 0.01658(15) 0.01671(15) 0.00120(12) -0.00064(11) 0.00012(13)
N1 0.0195(9) 0.0209(9) 0.0205(10) 0.0042(8) -0.0009(8) -0.0004(8)
C1 0.0255(12) 0.0154(10) 0.0184(11) -0.0007(9) 0.0040(9) -0.0006(9)
O1 0.0200(8) 0.0373(10) 0.0367(10) 0.0095(8) 0.0004(7) -0.0009(8)
N2 0.0233(10) 0.0208(10) 0.0167(9) -0.0015(8) -0.0001(8) -0.0023(8)
C2 0.0282(12) 0.0212(11) 0.0222(12) -0.0002(9) 0.0003(10) 0.0010(10)
O2 0.0461(13) 0.0685(16) 0.094(2) 0.0579(15) -0.0088(13) -0.0108(12)
O3 0.0444(12) 0.0352(11) 0.0407(11) 0.0100(9) -0.0127(9) 0.0062(9)
N3 0.0417(14) 0.0306(12) 0.0344(13) 0.0078(10) -0.0078(11) -0.0010(11)
C3 0.0376(14) 0.0218(12) 0.0197(12) 0.0043(10) 0.0030(10) 0.0038(11)
O4 0.0259(9) 0.0227(8) 0.0234(9) -0.0024(7) 0.0033(7) -0.0022(7)
N4 0.0237(10) 0.0160(9) 0.0181(9) 0.0031(7) 0.0024(8) 0.0016(8)
C4 0.0388(14) 0.0231(12) 0.0248(13) 0.0035(10) 0.0091(11) -0.0018(11)
N5 0.0225(10) 0.0183(9) 0.0183(9) 0.0010(8) -0.0001(8) 0.0010(8)
C5 0.0295(13) 0.0270(12) 0.0273(13) 0.0006(10) 0.0082(10) -0.0021(11)
C28 0.0446(16) 0.0320(14) 0.0286(14) -0.0048(11) -0.0001(12) -0.0039(12)
O6 0.0407(11) 0.0332(10) 0.0258(9) 0.0009(8) -0.0036(8) 0.0050(8)
C6 0.0271(12) 0.0200(11) 0.0210(12) -0.0002(9) 0.0022(9) -0.0010(10)
C7 0.0245(12) 0.0241(12) 0.0221(12) 0.0009(9) 0.0010(9) 0.0004(10)
C8 0.0264(12) 0.0191(11) 0.0192(11) 0.0000(9) -0.0014(9) -0.0003(10)
C9 0.0222(12) 0.0274(12) 0.0259(13) 0.0042(10) -0.0028(10) -0.0008(10)
C10 0.0317(14) 0.0297(13) 0.0262(13) 0.0006(11) -0.0070(11) 0.0029(11)
C11 0.0354(14) 0.0218(12) 0.0220(12) 0.0039(10) -0.0049(10) 0.0003(11)
C12 0.0298(13) 0.0189(11) 0.0174(11) -0.0003(9) -0.0019(9) -0.0028(10)
C13 0.0373(14) 0.0203(11) 0.0181(11) 0.0022(9) 0.0012(10) -0.0045(10)
C14 0.0300(13) 0.0245(12) 0.0226(12) -0.0017(10) 0.0052(10) -0.0067(10)
C15 0.0241(12) 0.0214(12) 0.0216(12) -0.0015(9) 0.0017(9) -0.0015(9)
C16 0.0230(11) 0.0194(11) 0.0169(11) -0.0011(9) -0.0015(9) -0.0019(9)
C17 0.0281(12) 0.0214(11) 0.0231(12) 0.0020(10) 0.0031(10) 0.0022(10)
C18 0.0376(14) 0.0204(12) 0.0274(13) 0.0002(10) 0.0090(11) 0.0056(11)
C19 0.0396(14) 0.0231(12) 0.0238(13) -0.0039(10) 0.0025(11) -0.0036(11)
C20 0.0281(13) 0.0256(12) 0.0242(12) 0.0000(10) -0.0010(10) -0.0013(10)
C21 0.0237(11) 0.0202(11) 0.0181(11) 0.0023(9) 0.0000(9) -0.0021(9)
C22 0.0261(12) 0.0198(11) 0.0154(11) 0.0024(9) -0.0003(9) -0.0014(9)
C23 0.0257(12) 0.0291(13) 0.0241(12) 0.0002(10) -0.0040(10) -0.0019(10)
C24 0.0227(12) 0.0348(14) 0.0323(14) 0.0018(11) 0.0002(11) 0.0058(11)
C25 0.0255(12) 0.0294(13) 0.0304(13) -0.0004(11) 0.0039(10) 0.0076(11)
C26 0.0256(12) 0.0220(11) 0.0234(12) -0.0011(10) 0.0012(10) 0.0001(10)
C27 0.0214(12) 0.0264(13) 0.0338(14) 0.0030(11) 0.0016(10) -0.0037(10)

loop_
_atom_type_symbol
_atom_type_description
_atom_type_scat_dispersion_real
_atom_type_scat_dispersion_imag
_atom_type_scat_source
C C 0.0033 0.0016 'International Tables Vol C Tables 4.2.6.8 and 6.1.1.4'
H H 0.0000 0.0000 'International Tables Vol C Tables 4.2.6.8 and 6.1.1.4'
N N 0.0061 0.0033 'International Tables Vol C Tables 4.2.6.8 and 6.1.1.4'
O O 0.0106 0.0060 'International Tables Vol C Tables 4.2.6.8 and 6.1.1.4'
Co Co 0.3494 0.9721 'International Tables Vol C Tables 4.2.6.8 and 6.1.1.4'

loop_
_geom_angle_atom_site_label_1
_geom_angle_atom_site_label_2
_geom_angle_atom_site_label_3
_geom_angle
N1S C1S C2S 179.0(3)
N1R C1R C2R 179.5(3)
N1 Co1 C1 84.24(9)
N1 Co1 N4 95.67(8)
C1 Co1 N4 88.88(9)
N1 Co1 O4 92.57(8)
C1 Co1 O4 87.48(8)
N4 Co1 O4 170.61(7)
N1 Co1 N5 177.46(8)
C1 Co1 N5 97.67(9)
N4 Co1 N5 82.73(8)
O4 Co1 N5 89.18(7)
N1 Co1 N2 82.49(8)
C1 Co1 N2 166.33(9)
N4 Co1 N2 89.16(8)
O4 Co1 N2 96.37(7)
N5 Co1 N2 95.50(8)
C8 N1 C7 125.34(19)
C8 N1 Co1 116.66(15)
C7 N1 Co1 117.86(15)
C2 C1 C6 119.0(2)
C2 C1 Co1 128.96(18)
C6 C1 Co1 112.04(16)
C15 N2 C16 119.2(2)
C15 N2 Co1 128.86(16)
C16 N2 Co1 111.87(15)
C1 C2 C3 119.9(2)
O2 N3 O3 121.6(2)
O2 N3 C11 119.3(2)
O3 N3 C11 119.1(2)
C4 C3 C2 121.2(2)
C27 O4 Co1 129.62(16)
C17 N4 C21 118.4(2)
C17 N4 Co1 126.59(16)
C21 N4 Co1 115.03(15)
C3 C4 C5 119.5(2)
C26 N5 C22 118.5(2)
C26 N5 Co1 126.41(16)
C22 N5 Co1 114.92(15)
C4 C5 C6 119.6(2)
C5 C6 C1 120.8(2)
C5 C6 C7 123.1(2)
C1 C6 C7 116.2(2)
O1 C7 N1 126.3(2)
O1 C7 C6 124.8(2)
N1 C7 C6 108.96(19)
N1 C8 C9 127.7(2)
N1 C8 C16 113.91(19)
C9 C8 C16 118.4(2)
C8 C9 C10 119.4(2)
C11 C10 C9 122.5(2)
C10 C11 C12 121.3(2)
C10 C11 N3 116.4(2)
C12 C11 N3 122.3(2)
C13 C12 C16 116.7(2)
C13 C12 C11 127.9(2)
C16 C12 C11 115.5(2)
C14 C13 C12 119.7(2)
C13 C14 C15 120.2(2)
N2 C15 C14 122.1(2)
N2 C16 C12 122.2(2)
N2 C16 C8 115.0(2)
C12 C16 C8 122.9(2)
N4 C17 C18 122.3(2)
C17 C18 C19 119.4(2)
C20 C19 C18 118.9(2)
C19 C20 C21 119.1(2)
N4 C21 C20 122.0(2)
N4 C21 C22 113.43(19)
C20 C21 C22 124.6(2)
N5 C22 C23 122.1(2)
N5 C22 C21 113.52(19)
C23 C22 C21 124.4(2)
C24 C23 C22 118.4(2)
C25 C24 C23 119.4(2)
C24 C25 C26 119.4(2)
N5 C26 C25 122.3(2)
O6 C27 O4 127.0(2)
O6 C27 C28 118.1(2)
O4 C27 C28 114.9(2)

loop_
_geom_bond_atom_site_label_1
_geom_bond_atom_site_label_2
_geom_bond_distance
C1S N1S 1.131(4)
C1S C2S 1.451(4)
C1R N1R 1.140(4)
C1R C2R 1.457(4)
Co1 N1 1.8887(18)
Co1 C1 1.919(2)
Co1 N4 1.9307(19)
Co1 O4 1.9323(16)
Co1 N5 1.9341(19)
Co1 N2 2.0072(19)
N1 C8 1.367(3)
N1 C7 1.382(3)
C1 C2 1.383(3)
C1 C6 1.403(3)
O1 C7 1.232(3)
N2 C15 1.324(3)
N2 C16 1.372(3)
C2 C3 1.393(3)
O2 N3 1.222(3)
O3 N3 1.225(3)
N3 C11 1.453(3)
C3 C4 1.382(3)
O4 C27 1.256(3)
N4 C17 1.342(3)
N4 C21 1.362(3)
C4 C5 1.388(3)
N5 C26 1.342(3)
N5 C22 1.359(3)
C5 C6 1.396(3)
C28 C27 1.535(3)
O6 C27 1.239(3)
C6 C7 1.484(3)
C8 C9 1.387(3)
C8 C16 1.436(3)
C9 C10 1.394(3)
C10 C11 1.375(4)
C11 C12 1.430(3)
C12 C13 1.416(3)
C12 C16 1.420(3)
C13 C14 1.369(3)
C14 C15 1.396(3)
C17 C18 1.378(3)
C18 C19 1.388(4)
C19 C20 1.383(3)
C20 C21 1.384(3)
C21 C22 1.469(3)
C22 C23 1.390(3)
C23 C24 1.388(3)
C24 C25 1.377(3)
C25 C26 1.380(3)

loop_
_geom_torsion_atom_site_label_1
_geom_torsion_atom_site_label_2
_geom_torsion_atom_site_label_3
_geom_torsion_atom_site_label_4
_geom_torsion
C1 Co1 N1 C8 -175.61(17)
N4 Co1 N1 C8 -87.32(17)
O4 Co1 N1 C8 97.18(17)
N2 Co1 N1 C8 1.08(16)
C1 Co1 N1 C7 8.37(17)
N4 Co1 N1 C7 96.67(17)
O4 Co1 N1 C7 -78.84(17)
N2 Co1 N1 C7 -174.93(18)
C6 C1 C2 C3 -0.8(3)
Co1 C1 C2 C3 179.21(17)
C1 C2 C3 C4 -1.0(4)
C2 C3 C4 C5 1.7(4)
C3 C4 C5 C6 -0.4(4)
C4 C5 C6 C1 -1.4(4)
C4 C5 C6 C7 178.2(2)
C2 C1 C6 C5 2.0(3)
Co1 C1 C6 C5 -178.00(18)
C2 C1 C6 C7 -177.7(2)
Co1 C1 C6 C7 2.3(3)
C8 N1 C7 O1 -2.4(4)
Co1 N1 C7 O1 173.2(2)
C8 N1 C7 C6 175.7(2)
Co1 N1 C7 C6 -8.7(2)
C5 C6 C7 O1 2.4(4)
C1 C6 C7 O1 -178.0(2)
C5 C6 C7 N1 -175.8(2)
C1 C6 C7 N1 3.8(3)
C7 N1 C8 C9 -4.8(4)
Co1 N1 C8 C9 179.5(2)
C7 N1 C8 C16 176.2(2)
Co1 N1 C8 C16 0.5(3)
N1 C8 C9 C10 -177.6(2)
C16 C8 C9 C10 1.3(3)
C8 C9 C10 C11 -0.8(4)
C9 C10 C11 C12 0.0(4)
C9 C10 C11 N3 -179.3(2)
O2 N3 C11 C10 -174.1(3)
O3 N3 C11 C10 5.2(3)
O2 N3 C11 C12 6.6(4)
O3 N3 C11 C12 -174.1(2)
C10 C11 C12 C13 -179.1(2)
N3 C11 C12 C13 0.2(4)
C10 C11 C12 C16 0.1(3)
N3 C11 C12 C16 179.3(2)
C16 C12 C13 C14 0.2(3)
C11 C12 C13 C14 179.3(2)
C12 C13 C14 C15 -0.8(3)
C16 N2 C15 C14 -0.2(3)
Co1 N2 C15 C14 175.85(16)
C13 C14 C15 N2 0.8(3)
C15 N2 C16 C12 -0.4(3)
Co1 N2 C16 C12 -177.05(17)
C15 N2 C16 C8 -179.85(19)
Co1 N2 C16 C8 3.5(2)
C13 C12 C16 N2 0.4(3)
C11 C12 C16 N2 -178.9(2)
C13 C12 C16 C8 179.8(2)
C11 C12 C16 C8 0.6(3)
N1 C8 C16 N2 -2.7(3)
C9 C8 C16 N2 178.2(2)
N1 C8 C16 C12 177.8(2)
C9 C8 C16 C12 -1.3(3)
C21 N4 C17 C18 -1.4(3)
Co1 N4 C17 C18 178.10(17)
N4 C17 C18 C19 0.4(4)
C17 C18 C19 C20 0.7(4)
C18 C19 C20 C21 -0.7(4)
C17 N4 C21 C20 1.4(3)
Co1 N4 C21 C20 -178.17(18)
C17 N4 C21 C22 -178.61(19)
Co1 N4 C21 C22 1.8(2)
C19 C20 C21 N4 -0.4(4)
C19 C20 C21 C22 179.7(2)
C26 N5 C22 C23 -1.3(3)
Co1 N5 C22 C23 173.68(17)
C26 N5 C22 C21 178.90(19)
Co1 N5 C22 C21 -6.1(2)
N4 C21 C22 N5 2.8(3)
C20 C21 C22 N5 -177.2(2)
N4 C21 C22 C23 -177.0(2)
C20 C21 C22 C23 3.0(4)
N5 C22 C23 C24 0.5(3)
C21 C22 C23 C24 -179.7(2)
C22 C23 C24 C25 0.8(4)
C23 C24 C25 C26 -1.3(4)
C22 N5 C26 C25 0.8(3)
Co1 N5 C26 C25 -173.56(18)
C24 C25 C26 N5 0.5(4)
Co1 O4 C27 O6 2.5(4)
Co1 O4 C27 C28 -177.89(16)
